data_1502609
loop_
_publ_author_name
'Kubota, Yasuhiro'
'Hara, Hiroshi'
'Tanaka, Syunki'
'Funabiki, Kazumasa'
'Matsui, Masaki'

_publ_contact_author 'Yasuhiro Kubota'
_publ_section_title
;
 Synthesis and fluorescence properties of novel pyrazine-boron complexes
 bearing a \b-iminoketone ligand.
;
_journal_issue 24
_journal_name_full 'Organic letters'
_journal_page_first 6544
_journal_page_last 6547
_journal_paper_doi 10.1021/ol202819w
_journal_volume 13
_journal_year 2011
_chemical_formula_moiety 'C15 H16 B F2 N3 O'
_chemical_formula_sum 'C15 H16 B F2 N3 O'
_chemical_formula_weight 303.12
_chemical_melting_point 249.0(10)
_chemical_name_common ' NMe2_BF2 '
_chemical_name_systematic
; 
 ? 
;
_space_group_IT_number 14
_symmetry_cell_setting monoclinic
_symmetry_space_group_name_Hall '-P 2yab'
_symmetry_space_group_name_H-M 'P 1 21/a 1'
_atom_sites_solution_hydrogens geom
_atom_sites_solution_primary direct
_atom_sites_solution_secondary difmap
_audit_creation_method SHELXL-97
_cell_angle_alpha 90.00
_cell_angle_beta 98.856(6)
_cell_angle_gamma 90.00
_cell_formula_units_Z 4
_cell_length_a 7.632(3)
_cell_length_b 11.523(5)
_cell_length_c 16.749(8)
_cell_measurement_temperature 293(2)
_cell_volume 1455.4(11)
_computing_structure_refinement 'SHELXL-97 (Sheldrick, 1997)'
_computing_structure_solution 'SHELXS-97 (Sheldrick, 1990)'
_diffrn_ambient_temperature 293(2)
_diffrn_measured_fraction_theta_full 0.983
_diffrn_measured_fraction_theta_max 0.983
_diffrn_measurement_device_type 'Rigaku/MSC Mercury CCD'
_diffrn_measurement_method \w
_diffrn_radiation_monochromator graphite
_diffrn_radiation_source 'fine-focus sealed tube'
_diffrn_radiation_type MoK\a
_diffrn_radiation_wavelength 0.71075
_diffrn_reflns_av_R_equivalents 0.0521
_diffrn_reflns_av_sigmaI/netI 0.0658
_diffrn_reflns_limit_h_max 6
_diffrn_reflns_limit_h_min -9
_diffrn_reflns_limit_k_max 14
_diffrn_reflns_limit_k_min -14
_diffrn_reflns_limit_l_max 21
_diffrn_reflns_limit_l_min -15
_diffrn_reflns_number 11264
_diffrn_reflns_theta_full 27.50
_diffrn_reflns_theta_max 27.50
_diffrn_reflns_theta_min 2.15
_exptl_absorpt_coefficient_mu 0.105
_exptl_absorpt_correction_T_max 0.9792
_exptl_absorpt_correction_T_min 0.9792
_exptl_absorpt_correction_type integration
_exptl_crystal_colour red
_exptl_crystal_density_diffrn 1.383
_exptl_crystal_density_method 'not measured'
_exptl_crystal_description block
_exptl_crystal_F_000 632
_exptl_crystal_size_max 0.20
_exptl_crystal_size_mid 0.20
_exptl_crystal_size_min 0.20
_refine_diff_density_max 0.662
_refine_diff_density_min -0.397
_refine_diff_density_rms 0.093
_refine_ls_extinction_method none
_refine_ls_goodness_of_fit_ref 1.440
_refine_ls_hydrogen_treatment mixed
_refine_ls_matrix_type full
_refine_ls_number_parameters 227
_refine_ls_number_reflns 3274
_refine_ls_number_restraints 0
_refine_ls_restrained_S_all 1.440
_refine_ls_R_factor_all 0.1839
_refine_ls_R_factor_gt 0.1153
_refine_ls_shift/su_max 0.002
_refine_ls_shift/su_mean 0.001
_refine_ls_structure_factor_coef Fsqd
_refine_ls_weighting_details 'calc w=1/[\s^2^(Fo^2^)+(0.1000P)^2^+0.0000P] where P=(Fo^2^+2Fc^2^)/3'
_refine_ls_weighting_scheme calc
_refine_ls_wR_factor_gt 0.2703
_refine_ls_wR_factor_ref 0.2966
_reflns_number_gt 1720
_reflns_number_total 3274
_reflns_threshold_expression >2sigma(I)
_cod_data_source_file ol202819w_si_004.cif
_cod_data_source_block 6
_cod_depositor_comments
;
The following automatic conversions were performed:

'_chemical_melting_point' value '248-250' was changed to '249.0(10)'
- the average value was taken and precision was estimated.

Automatic conversion script
Id: cif_fix_values 1715 2011-07-08 13:25:40Z adriana 
;
_cod_original_sg_symbol_H-M 'P 21/a'
_cod_database_code 1502609

loop_
_symmetry_equiv_pos_as_xyz
'x, y, z'
'-x+1/2, y+1/2, -z'
'-x, -y, -z'
'x-1/2, -y-1/2, z'

loop_
_atom_site_label
_atom_site_type_symbol
_atom_site_fract_x
_atom_site_fract_y
_atom_site_fract_z
_atom_site_U_iso_or_equiv
_atom_site_adp_type
_atom_site_occupancy
_atom_site_symmetry_multiplicity
_atom_site_calc_flag
_atom_site_refinement_flags
N1 N 0.2361(5) -0.1195(3) 0.1363(2) 0.0506(10) Uani 1 1 d .
N2 N 0.2227(6) -0.3130(4) 0.0393(3) 0.0674(12) Uani 1 1 d .
N3 N 0.1357(5) -0.1295(3) 0.6327(2) 0.0548(10) Uani 1 1 d .
O1 O 0.2708(5) -0.0402(3) 0.2747(2) 0.0687(10) Uani 1 1 d .
F1 F 0.3906(4) 0.0562(3) 0.17706(17) 0.0740(10) Uani 1 1 d .
F2 F 0.0907(4) 0.0536(3) 0.16891(19) 0.0832(10) Uani 1 1 d .
C1 C 0.2637(6) -0.1129(5) 0.0582(3) 0.0573(13) Uani 1 1 d .
H1 H 0.285(5) -0.042(3) 0.041(2) 0.031(10) Uiso 1 1 d .
C2 C 0.2563(6) -0.2073(5) 0.0097(3) 0.0572(12) Uani 1 1 d .
C3 C 0.1958(7) -0.3194(5) 0.1145(3) 0.0637(14) Uani 1 1 d .
H3 H 0.158(8) -0.387(6) 0.127(4) 0.10(2) Uiso 1 1 d .
C4 C 0.1986(5) -0.2236(4) 0.1669(3) 0.0493(11) Uani 1 1 d .
C5 C 0.1675(5) -0.2291(4) 0.2478(3) 0.0505(12) Uani 1 1 d .
H5 H 0.142(6) -0.300(5) 0.266(3) 0.073(16) Uiso 1 1 d .
C6 C 0.2040(5) -0.1397(4) 0.3003(3) 0.0475(11) Uani 1 1 d .
C7 C 0.2850(7) -0.1979(5) -0.0761(3) 0.0754(16) Uani 1 1 d .
H7 H 0.2745 -0.2734 -0.1007 0.113 Uiso 1 1 calc R
H7A H 0.4013 -0.1674 -0.0781 0.113 Uiso 1 1 calc R
H7B H 0.1977 -0.1470 -0.1048 0.113 Uiso 1 1 calc R
C8 C 0.1852(5) -0.1383(4) 0.3857(3) 0.0439(10) Uani 1 1 d .
C9 C 0.1055(5) -0.2291(4) 0.4225(3) 0.0491(11) Uani 1 1 d .
H9 H 0.062(6) -0.293(5) 0.391(3) 0.075(16) Uiso 1 1 d .
C10 C 0.0875(5) -0.2273(4) 0.5022(3) 0.0473(11) Uani 1 1 d .
H10 H 0.022(6) -0.290(4) 0.525(3) 0.067(14) Uiso 1 1 d .
C11 C 0.1511(5) -0.1322(4) 0.5521(3) 0.0440(10) Uani 1 1 d .
C12 C 0.2309(6) -0.0405(4) 0.5158(3) 0.0504(11) Uani 1 1 d .
H12 H 0.272(5) 0.029(3) 0.548(2) 0.034(10) Uiso 1 1 d .
C13 C 0.2465(6) -0.0449(4) 0.4352(3) 0.0539(12) Uani 1 1 d .
H13 H 0.302(5) 0.016(4) 0.412(2) 0.053(13) Uiso 1 1 d .
C14 C 0.0490(7) -0.2221(5) 0.6693(3) 0.0718(16) Uani 1 1 d .
H14 H 0.0510 -0.2057 0.7257 0.108 Uiso 1 1 calc R
H14A H 0.1099 -0.2938 0.6636 0.108 Uiso 1 1 calc R
H14B H -0.0716 -0.2285 0.6431 0.108 Uiso 1 1 calc R
C15 C 0.2097(6) -0.0359(5) 0.6830(3) 0.0647(14) Uani 1 1 d .
H15 H 0.1869 -0.0481 0.7371 0.097 Uiso 1 1 calc R
H15A H 0.1564 0.0358 0.6626 0.097 Uiso 1 1 calc R
H15B H 0.3353 -0.0326 0.6829 0.097 Uiso 1 1 calc R
B1 B 0.2482(8) -0.0067(5) 0.1904(3) 0.0584(14) Uani 1 1 d .

loop_
_atom_site_aniso_label
_atom_site_aniso_U_11
_atom_site_aniso_U_22
_atom_site_aniso_U_33
_atom_site_aniso_U_23
_atom_site_aniso_U_13
_atom_site_aniso_U_12
N1 0.060(2) 0.050(3) 0.043(2) 0.0028(19) 0.0126(17) -0.0011(16)
N2 0.087(3) 0.060(3) 0.054(3) -0.004(2) 0.007(2) 0.002(2)
N3 0.068(2) 0.055(3) 0.044(2) -0.0059(19) 0.0147(18) -0.0038(17)
O1 0.103(3) 0.054(2) 0.052(2) 0.0035(17) 0.0201(18) -0.0193(17)
F1 0.099(2) 0.068(2) 0.060(2) -0.0062(15) 0.0268(15) -0.0265(16)
F2 0.105(2) 0.070(2) 0.077(2) -0.0015(17) 0.0203(17) 0.0302(17)
C1 0.075(3) 0.055(4) 0.044(3) 0.004(3) 0.017(2) -0.001(2)
C2 0.063(3) 0.063(4) 0.047(3) -0.001(3) 0.011(2) 0.002(2)
C3 0.084(3) 0.053(4) 0.054(4) -0.004(3) 0.009(2) 0.000(3)
C4 0.048(2) 0.050(3) 0.049(3) 0.001(2) 0.0020(18) 0.0009(18)
C5 0.055(3) 0.047(3) 0.051(3) 0.007(2) 0.011(2) -0.0022(19)
C6 0.050(2) 0.038(3) 0.055(3) 0.006(2) 0.0113(19) 0.0052(17)
C7 0.101(4) 0.079(4) 0.051(3) -0.010(3) 0.028(3) -0.005(3)
C8 0.045(2) 0.042(3) 0.044(3) 0.004(2) 0.0069(17) 0.0010(17)
C9 0.052(2) 0.044(3) 0.051(3) 0.001(2) 0.0092(19) -0.0070(19)
C10 0.044(2) 0.050(3) 0.049(3) 0.007(2) 0.0098(18) -0.0039(18)
C11 0.045(2) 0.043(3) 0.044(3) 0.001(2) 0.0080(17) 0.0083(17)
C12 0.062(3) 0.039(3) 0.049(3) -0.004(2) 0.006(2) -0.006(2)
C13 0.061(3) 0.042(3) 0.060(3) 0.005(2) 0.013(2) -0.002(2)
C14 0.085(3) 0.078(4) 0.057(4) -0.007(3) 0.025(3) -0.017(3)
C15 0.075(3) 0.069(4) 0.052(3) -0.014(3) 0.013(2) -0.003(2)
B1 0.076(3) 0.052(4) 0.050(4) 0.004(3) 0.020(3) 0.000(3)

loop_
_atom_type_symbol
_atom_type_description
_atom_type_scat_dispersion_real
_atom_type_scat_dispersion_imag
_atom_type_scat_source
C C 0.0033 0.0016 'International Tables Vol C Tables 4.2.6.8 and 6.1.1.4'
H H 0.0000 0.0000 'International Tables Vol C Tables 4.2.6.8 and 6.1.1.4'
B B 0.0013 0.0007 'International Tables Vol C Tables 4.2.6.8 and 6.1.1.4'
F F 0.0171 0.0103 'International Tables Vol C Tables 4.2.6.8 and 6.1.1.4'
N N 0.0061 0.0033 'International Tables Vol C Tables 4.2.6.8 and 6.1.1.4'
O O 0.0106 0.0060 'International Tables Vol C Tables 4.2.6.8 and 6.1.1.4'

loop_
_geom_angle_atom_site_label_1
_geom_angle_atom_site_label_2
_geom_angle_atom_site_label_3
_geom_angle
C4 N1 C1 119.2(4)
C4 N1 B1 120.7(4)
C1 N1 B1 120.1(4)
C3 N2 C2 118.0(5)
C11 N3 C15 120.6(4)
C11 N3 C14 121.1(4)
C15 N3 C14 118.3(4)
C6 O1 B1 122.8(4)
C2 C1 N1 122.3(5)
C2 C1 H1 123(3)
N1 C1 H1 115(3)
C1 C2 N2 119.8(5)
C1 C2 C7 121.4(5)
N2 C2 C7 118.8(5)
N2 C3 C4 124.5(6)
N2 C3 H3 113(4)
C4 C3 H3 122(4)
N1 C4 C3 116.3(4)
N1 C4 C5 118.7(4)
C3 C4 C5 125.0(5)
C6 C5 C4 122.7(5)
C6 C5 H5 120(3)
C4 C5 H5 116(3)
O1 C6 C5 119.3(4)
O1 C6 C8 113.6(4)
C5 C6 C8 127.1(4)
C2 C7 H7 109.5
C2 C7 H7A 109.5
H7 C7 H7A 109.5
C2 C7 H7B 109.5
H7 C7 H7B 109.5
H7A C7 H7B 109.5
C13 C8 C9 116.3(4)
C13 C8 C6 121.1(4)
C9 C8 C6 122.6(4)
C10 C9 C8 122.4(5)
C10 C9 H9 119(3)
C8 C9 H9 118(3)
C9 C10 C11 120.8(4)
C9 C10 H10 120(3)
C11 C10 H10 119(3)
N3 C11 C12 121.2(4)
N3 C11 C10 121.6(4)
C12 C11 C10 117.2(4)
C13 C12 C11 120.5(4)
C13 C12 H12 120(2)
C11 C12 H12 119(2)
C12 C13 C8 122.7(5)
C12 C13 H13 119(3)
C8 C13 H13 118(3)
N3 C14 H14 109.5
N3 C14 H14A 109.5
H14 C14 H14A 109.5
N3 C14 H14B 109.5
H14 C14 H14B 109.5
H14A C14 H14B 109.5
N3 C15 H15 109.5
N3 C15 H15A 109.5
H15 C15 H15A 109.5
N3 C15 H15B 109.5
H15 C15 H15B 109.5
H15A C15 H15B 109.5
F1 B1 F2 112.0(5)
F1 B1 O1 109.0(5)
F2 B1 O1 110.8(4)
F1 B1 N1 108.9(4)
F2 B1 N1 106.9(4)
O1 B1 N1 109.1(4)

loop_
_geom_bond_atom_site_label_1
_geom_bond_atom_site_label_2
_geom_bond_distance
N1 C4 1.352(5)
N1 C1 1.360(6)
N1 B1 1.578(7)
N2 C3 1.308(7)
N2 C2 1.355(6)
N3 C11 1.373(5)
N3 C15 1.430(6)
N3 C14 1.441(6)
O1 C6 1.350(5)
O1 B1 1.449(6)
F1 B1 1.353(6)
F2 B1 1.387(6)
C1 C2 1.352(7)
C1 H1 0.89(4)
C2 C7 1.492(6)
C3 C4 1.409(7)
C3 H3 0.86(6)
C4 C5 1.413(6)
C5 C6 1.355(6)
C5 H5 0.91(5)
C6 C8 1.458(6)
C7 H7 0.9600
C7 H7A 0.9600
C7 H7B 0.9600
C8 C13 1.395(6)
C8 C9 1.401(6)
C9 C10 1.363(6)
C9 H9 0.94(5)
C10 C11 1.419(6)
C10 H10 0.99(5)
C11 C12 1.405(6)
C12 C13 1.374(6)
C12 H12 0.99(4)
C13 H13 0.94(5)
C14 H14 0.9600
C14 H14A 0.9600
C14 H14B 0.9600
C15 H15 0.9600
C15 H15A 0.9600
C15 H15B 0.9600

loop_
_geom_torsion_atom_site_label_1
_geom_torsion_atom_site_label_2
_geom_torsion_atom_site_label_3
_geom_torsion_atom_site_label_4
_geom_torsion
C4 N1 C1 C2 -0.5(7)
B1 N1 C1 C2 179.4(4)
N1 C1 C2 N2 -0.9(7)
N1 C1 C2 C7 179.3(4)
C3 N2 C2 C1 1.0(7)
C3 N2 C2 C7 -179.2(5)
C2 N2 C3 C4 0.3(8)
C1 N1 C4 C3 1.6(6)
B1 N1 C4 C3 -178.2(4)
C1 N1 C4 C5 -179.1(4)
B1 N1 C4 C5 1.1(6)
N2 C3 C4 N1 -1.6(7)
N2 C3 C4 C5 179.2(4)
N1 C4 C5 C6 -12.0(6)
C3 C4 C5 C6 167.2(4)
B1 O1 C6 C5 22.7(6)
B1 O1 C6 C8 -159.3(4)
C4 C5 C6 O1 0.8(6)
C4 C5 C6 C8 -176.8(4)
O1 C6 C8 C13 -5.1(6)
C5 C6 C8 C13 172.6(4)
O1 C6 C8 C9 174.8(4)
C5 C6 C8 C9 -7.4(7)
C13 C8 C9 C10 0.2(6)
C6 C8 C9 C10 -179.7(4)
C8 C9 C10 C11 -0.6(7)
C15 N3 C11 C12 -3.5(6)
C14 N3 C11 C12 178.1(4)
C15 N3 C11 C10 176.4(4)
C14 N3 C11 C10 -1.9(6)
C9 C10 C11 N3 -179.3(4)
C9 C10 C11 C12 0.6(6)
N3 C11 C12 C13 179.5(4)
C10 C11 C12 C13 -0.5(6)
C11 C12 C13 C8 0.2(7)
C9 C8 C13 C12 0.0(7)
C6 C8 C13 C12 179.9(4)
C6 O1 B1 F1 -149.2(4)
C6 O1 B1 F2 87.1(5)
C6 O1 B1 N1 -30.3(6)
C4 N1 B1 F1 136.9(4)
C1 N1 B1 F1 -42.9(6)
C4 N1 B1 F2 -101.8(5)
C1 N1 B1 F2 78.3(5)
C4 N1 B1 O1 18.0(6)
C1 N1 B1 O1 -161.8(4)
